data_4319823
loop_
_publ_author_name
'Konrad Herbst'
'Magda Monari'
'Michael Brorson'

_publ_section_title
;
 Heterobimetallic, Cubane-like Mo3S4M' Cluster Cores Containing the Noble
 Metals M' = Ru, Os, Rh, Ir. Unprecedented Tri(\m-carbonyl) Bridge Between
 Ruthenium Atoms in [{(\h5-Cp')3Mo3S4Ru}2(\m-CO)3]2+
;
_journal_name_full 'Inorganic Chemistry'
_journal_page_first 2979
_journal_page_last 2985
_journal_paper_doi 10.1021/ic001129c
_journal_volume 40
_journal_year 2001
_chemical_formula_sum 'C53 H56 Mo6 O9 Ru2 S10'
_chemical_formula_weight 1935.36
_chemical_name_systematic
;
 ?
;
_space_group_IT_number 15
_symmetry_cell_setting monoclinic
_symmetry_space_group_name_Hall '-C 2yc'
_symmetry_space_group_name_H-M 'C 1 2/c 1'
_atom_sites_solution_hydrogens geom
_atom_sites_solution_primary direct
_atom_sites_solution_secondary difmap
_audit_creation_method SHELXL-97
_cell_angle_alpha 90.00
_cell_angle_beta 91.067(2)
_cell_angle_gamma 90.00
_cell_formula_units_Z 4
_cell_length_a 23.9090(10)
_cell_length_b 17.4970(10)
_cell_length_c 15.8540(10)
_cell_measurement_temperature 293(2)
_cell_volume 6631.1(6)
_computing_cell_refinement 'Bruker SMART'
_computing_data_collection 'Bruker SMART'
_computing_data_reduction 'Bruker SHELXTL'
_computing_structure_refinement 'SHELXL-97 (Sheldrick, 1997)'
_computing_structure_solution 'SHELXS-97 (Sheldrick, 1990)'
_diffrn_ambient_temperature 293(2)
_diffrn_measured_fraction_theta_full 0.996
_diffrn_measured_fraction_theta_max 0.996
_diffrn_measurement_device_type 'CCD area detector'
_diffrn_measurement_method 'phi and omega scans'
_diffrn_radiation_monochromator graphite
_diffrn_radiation_source 'fine-focus sealed tube'
_diffrn_radiation_type MoK\a
_diffrn_radiation_wavelength 0.71069
_diffrn_reflns_av_R_equivalents 0.1819
_diffrn_reflns_av_sigmaI/netI 0.1499
_diffrn_reflns_limit_h_max 30
_diffrn_reflns_limit_h_min -30
_diffrn_reflns_limit_k_max 22
_diffrn_reflns_limit_k_min -22
_diffrn_reflns_limit_l_max 20
_diffrn_reflns_limit_l_min -20
_diffrn_reflns_number 35029
_diffrn_reflns_theta_full 26.99
_diffrn_reflns_theta_max 26.99
_diffrn_reflns_theta_min 2.57
_exptl_absorpt_coefficient_mu 1.902
_exptl_absorpt_correction_T_max 1.00
_exptl_absorpt_correction_T_min 0.69
_exptl_absorpt_correction_type SADABS
_exptl_crystal_colour black
_exptl_crystal_density_diffrn 1.939
_exptl_crystal_density_method 'not measured'
_exptl_crystal_description parallelepiped
_exptl_crystal_F_000 3784
_exptl_crystal_size_max 0.35
_exptl_crystal_size_mid 0.25
_exptl_crystal_size_min 0.20
_refine_diff_density_max 1.118
_refine_diff_density_min -0.861
_refine_diff_density_rms 0.178
_refine_ls_extinction_method none
_refine_ls_goodness_of_fit_ref 0.984
_refine_ls_hydrogen_treatment mixed
_refine_ls_matrix_type full
_refine_ls_number_parameters 211
_refine_ls_number_reflns 7202
_refine_ls_number_restraints 11
_refine_ls_restrained_S_all 0.985
_refine_ls_R_factor_all 0.2087
_refine_ls_R_factor_gt 0.0730
_refine_ls_shift/su_max 0.005
_refine_ls_shift/su_mean 0.001
_refine_ls_structure_factor_coef Fsqd
_refine_ls_weighting_details 'calc w=1/[\s^2^(Fo^2^)+(0.0975P)^2^+51.4803P] where P=(Fo^2^+2Fc^2^)/3'
_refine_ls_weighting_scheme calc
_refine_ls_wR_factor_gt 0.1723
_refine_ls_wR_factor_ref 0.2364
_reflns_number_gt 2836
_reflns_number_total 7202
_reflns_threshold_expression >2sigma(I)
_cod_data_source_file ic001129c_2.cif
_cod_data_source_block moru
_cod_depositor_comments
;
The following automatic conversions were performed:

'_symmetry_cell_setting' value 'Monoclinic' changed to 'monoclinic'
according to the built-in table from CIF Core dictionary named
'cif_core.dic' version 2.4.1 from 2010-06-29.

Automatic conversion script
Id: cif_fix_values 1646 2011-03-28 12:23:43Z adriana 
;
_cod_database_code 4319823

loop_
_symmetry_equiv_pos_as_xyz
'x, y, z'
'-x, y, -z+1/2'
'x+1/2, y+1/2, z'
'-x+1/2, y+1/2, -z+1/2'
'-x, -y, -z'
'x, -y, z-1/2'
'-x+1/2, -y+1/2, -z'
'x+1/2, -y+1/2, z-1/2'

loop_
_atom_site_label
_atom_site_type_symbol
_atom_site_fract_x
_atom_site_fract_y
_atom_site_fract_z
_atom_site_U_iso_or_equiv
_atom_site_adp_type
_atom_site_occupancy
_atom_site_symmetry_multiplicity
_atom_site_calc_flag
_atom_site_refinement_flags
_atom_site_disorder_assembly
_atom_site_disorder_group
Ru1 Ru 0.05268(5) 0.13014(7) 0.22089(8) 0.0569(4) Uani 1 1 d . . .
Mo1 Mo 0.14294(5) 0.03459(7) 0.16712(8) 0.0509(4) Uani 1 1 d . A .
Mo2 Mo 0.16702(5) 0.17830(7) 0.24291(9) 0.0556(4) Uani 1 1 d . A .
Mo3 Mo 0.11916(5) 0.17111(8) 0.07767(8) 0.0594(4) Uani 1 1 d . . .
S1 S 0.12583(15) 0.0723(2) 0.3041(2) 0.0543(9) Uani 1 1 d . A .
S2 S 0.06228(16) 0.0642(2) 0.0891(2) 0.0613(10) Uani 1 1 d . A .
S3 S 0.09443(16) 0.2513(2) 0.1871(3) 0.0667(11) Uani 1 1 d . A .
S4 S 0.20536(16) 0.1266(2) 0.1232(3) 0.0638(10) Uani 1 1 d . A .
C19 C 0.0000 0.0361(12) 0.2500 0.056(5) Uiso 1 2 d S . .
O1 O 0.0000 -0.0283(9) 0.2500 0.077(4) Uiso 1 2 d S A .
C20 C 0.0271(5) 0.1770(8) 0.3328(8) 0.050(3) Uiso 1 1 d . . .
O2 O 0.0372(4) 0.2124(6) 0.3895(7) 0.071(3) Uiso 1 1 d . A .
C1 C 0.1290(4) -0.0985(7) 0.1929(7) 0.078(5) Uiso 1 1 d G . .
H1 H 0.0982 -0.1168 0.2215 0.093 Uiso 1 1 calc R A .
C2 C 0.1809(5) -0.0761(7) 0.2302(5) 0.071(4) Uiso 1 1 d G A .
H2 H 0.1900 -0.0773 0.2875 0.085 Uiso 1 1 calc R . .
C3 C 0.2165(4) -0.0517(7) 0.1648(7) 0.076(5) Uiso 1 1 d G A .
H3 H 0.2530 -0.0341 0.1716 0.091 Uiso 1 1 calc R . .
C4 C 0.1866(5) -0.0589(7) 0.0870(6) 0.082(5) Uiso 1 1 d G A .
H4 H 0.2000 -0.0469 0.0339 0.098 Uiso 1 1 calc R . .
C5 C 0.1325(4) -0.0878(7) 0.1044(7) 0.079(5) Uiso 1 1 d GD A .
C6 C 0.0905(11) -0.1084(16) 0.0393(16) 0.181(12) Uiso 1 1 d D . .
H6A H 0.0572 -0.1263 0.0659 0.272 Uiso 1 1 calc R A .
H6B H 0.1051 -0.1480 0.0041 0.272 Uiso 1 1 calc R . .
H6C H 0.0818 -0.0643 0.0055 0.272 Uiso 1 1 calc R . .
C7 C 0.2172(15) 0.1906(15) 0.3712(16) 0.080(12) Uiso 0.55 1 d PG A 1
H7 H 0.2134 0.1551 0.4144 0.096 Uiso 0.55 1 calc PR A 1
C8 C 0.2559(11) 0.1863(16) 0.304(2) 0.074(10) Uiso 0.55 1 d PG A 1
H8 H 0.2819 0.1476 0.2963 0.089 Uiso 0.55 1 calc PR A 1
C9 C 0.2479(13) 0.252(2) 0.2523(13) 0.088(11) Uiso 0.55 1 d PG A 1
H9 H 0.2677 0.2630 0.2040 0.105 Uiso 0.55 1 calc PR A 1
C10 C 0.2042(14) 0.2961(11) 0.287(2) 0.069(8) Uiso 0.55 1 d PG A 1
H10 H 0.1905 0.3419 0.2651 0.083 Uiso 0.55 1 calc PR A 1
C11 C 0.1853(10) 0.258(2) 0.3603(19) 0.068(8) Uiso 0.55 1 d PGD A 1
C12 C 0.137(3) 0.307(5) 0.385(6) 0.45(7) Uiso 0.55 1 d PD A 1
H12A H 0.1215 0.2883 0.4358 0.672 Uiso 0.55 1 calc PR A 1
H12B H 0.1090 0.3061 0.3404 0.672 Uiso 0.55 1 calc PR A 1
H12C H 0.1496 0.3589 0.3929 0.672 Uiso 0.55 1 calc PR A 1
C13 C 0.0661(7) 0.2321(17) -0.0301(16) 0.077(8) Uiso 0.57 1 d PG A 1
H13 H 0.0275 0.2373 -0.0278 0.093 Uiso 0.57 1 calc PR A 1
C14 C 0.1063(11) 0.2858(11) 0.0001(16) 0.084(10) Uiso 0.57 1 d PG A 1
H14 H 0.0985 0.3324 0.0256 0.100 Uiso 0.57 1 calc PR A 1
C15 C 0.1603(8) 0.2559(15) -0.0154(19) 0.073(14) Uiso 0.57 1 d PG A 1
H15 H 0.1942 0.2795 -0.0019 0.087 Uiso 0.57 1 calc PR A 1
C16 C 0.1536(10) 0.1837(13) -0.0552(18) 0.078(10) Uiso 0.57 1 d PG A 1
H16 H 0.1823 0.1517 -0.0723 0.094 Uiso 0.57 1 calc PR A 1
C17 C 0.0954(12) 0.1690(12) -0.0642(15) 0.062(7) Uiso 0.57 1 d PGD A 1
C18 C 0.074(2) 0.098(2) -0.097(3) 0.19(2) Uiso 0.57 1 d PD A 1
H18A H 0.0341 0.0993 -0.0974 0.284 Uiso 0.57 1 calc PR A 1
H18B H 0.0872 0.0570 -0.0611 0.284 Uiso 0.57 1 calc PR A 1
H18C H 0.0874 0.0906 -0.1528 0.284 Uiso 0.57 1 calc PR A 1
C27 C 0.2341(15) 0.1792(13) 0.353(2) 0.049(9) Uiso 0.45 1 d PG A 2
H27 H 0.2448 0.1338 0.3790 0.059 Uiso 0.45 1 calc PR A 2
C28 C 0.1911(14) 0.229(3) 0.3789(17) 0.088(14) Uiso 0.45 1 d PG A 2
H28 H 0.1685 0.2223 0.4256 0.106 Uiso 0.45 1 calc PR A 2
C29 C 0.1884(13) 0.2914(17) 0.322(3) 0.091(13) Uiso 0.45 1 d PG A 2
H29 H 0.1638 0.3325 0.3240 0.109 Uiso 0.45 1 calc PR A 2
C30 C 0.2298(16) 0.2799(18) 0.2598(17) 0.049(8) Uiso 0.45 1 d PG A 2
H30 H 0.2371 0.3121 0.2147 0.059 Uiso 0.45 1 calc PR A 2
C31 C 0.2581(10) 0.211(2) 0.279(2) 0.060(10) Uiso 0.45 1 d PGD A 2
C32 C 0.305(2) 0.183(4) 0.227(4) 0.20(3) Uiso 0.45 1 d PD A 2
H32A H 0.3176 0.1340 0.2482 0.298 Uiso 0.45 1 calc PR A 2
H32B H 0.3354 0.2187 0.2303 0.298 Uiso 0.45 1 calc PR A 2
H32C H 0.2926 0.1773 0.1696 0.298 Uiso 0.45 1 calc PR A 2
C21 C 0.1493(12) 0.2653(15) -0.016(2) 0.066(17) Uiso 0.43 1 d PG A 2
H21 H 0.1708 0.3056 0.0052 0.079 Uiso 0.43 1 calc PR A 2
C22 C 0.1699(8) 0.1939(18) -0.044(2) 0.073(14) Uiso 0.43 1 d PG A 2
H22 H 0.2073 0.1792 -0.0454 0.088 Uiso 0.43 1 calc PR A 2
C23 C 0.1234(13) 0.1488(11) -0.0708(19) 0.065(10) Uiso 0.43 1 d PG A 2
H23 H 0.1250 0.0995 -0.0924 0.078 Uiso 0.43 1 calc PR A 2
C24 C 0.0741(8) 0.1924(17) -0.0586(19) 0.056(9) Uiso 0.43 1 d PG A 2
H24 H 0.0377 0.1765 -0.0708 0.067 Uiso 0.43 1 calc PR A 2
C25 C 0.0901(12) 0.2643(14) -0.0245(18) 0.045(8) Uiso 0.43 1 d PGD A 2
C26 C 0.0605(15) 0.3334(18) 0.014(2) 0.077(11) Uiso 0.43 1 d PD A 2
H26A H 0.0879 0.3704 0.0318 0.116 Uiso 0.43 1 calc PR A 2
H26B H 0.0394 0.3171 0.0616 0.116 Uiso 0.43 1 calc PR A 2
H26C H 0.0358 0.3558 -0.0275 0.116 Uiso 0.43 1 calc PR A 2
O3 O 0.2115(6) 0.3853(9) 0.0989(9) 0.129(5) Uiso 1 1 d . . .
O4 O 0.2594(6) 0.5003(7) 0.0901(8) 0.102(4) Uiso 1 1 d . . .
O5 O 0.1873(6) 0.4880(9) 0.1904(10) 0.124(5) Uiso 1 1 d . . .
S5 S 0.20651(19) 0.4648(3) 0.1112(3) 0.0724(12) Uani 1 1 d . . .
C39 C 0.0402(12) 0.5793(19) -0.1502(18) 0.187(13) Uiso 1 1 d . . .
H39A H 0.0537 0.6266 -0.1727 0.281 Uiso 1 1 calc R . .
H39B H 0.0059 0.5882 -0.1211 0.281 Uiso 1 1 calc R . .
H39C H 0.0336 0.5437 -0.1954 0.281 Uiso 1 1 calc R . .
C36 C 0.0840(10) 0.5462(13) -0.0883(16) 0.132(9) Uiso 1 1 d D . .
C34 C 0.1129(10) 0.5293(11) 0.0578(18) 0.148(10) Uiso 1 1 d D . .
H34 H 0.1065 0.5387 0.1146 0.177 Uiso 1 1 calc R . .
C35 C 0.0739(13) 0.5530(15) -0.0058(19) 0.193(13) Uiso 1 1 d D . .
H35 H 0.0401 0.5741 0.0105 0.232 Uiso 1 1 calc R . .
C33 C 0.1578(7) 0.4941(8) 0.0338(10) 0.067(4) Uiso 1 1 d D . .
C38 C 0.1640(7) 0.4779(9) -0.0464(10) 0.080(5) Uiso 1 1 d D . .
H38 H 0.1943 0.4480 -0.0615 0.096 Uiso 1 1 calc R . .
C37 C 0.1273(8) 0.5032(11) -0.1104(13) 0.097(6) Uiso 1 1 d D . .
H37 H 0.1329 0.4904 -0.1665 0.116 Uiso 1 1 calc R . .

loop_
_atom_site_aniso_label
_atom_site_aniso_U_11
_atom_site_aniso_U_22
_atom_site_aniso_U_33
_atom_site_aniso_U_23
_atom_site_aniso_U_13
_atom_site_aniso_U_12
Ru1 0.0388(6) 0.0564(7) 0.0753(9) 0.0069(6) -0.0028(6) -0.0008(6)
Mo1 0.0403(7) 0.0490(7) 0.0634(8) 0.0049(6) -0.0010(6) -0.0008(6)
Mo2 0.0443(7) 0.0500(7) 0.0720(9) 0.0071(7) -0.0107(6) -0.0056(6)
Mo3 0.0462(7) 0.0632(9) 0.0684(9) 0.0173(7) -0.0063(6) -0.0052(6)
S1 0.047(2) 0.051(2) 0.065(2) 0.0064(18) -0.0046(18) -0.0009(17)
S2 0.049(2) 0.067(2) 0.067(3) 0.007(2) -0.0096(19) -0.0068(19)
S3 0.054(2) 0.050(2) 0.096(3) 0.012(2) -0.008(2) 0.0010(18)
S4 0.049(2) 0.067(3) 0.075(3) 0.012(2) -0.0013(19) 0.0003(19)
S5 0.080(3) 0.072(3) 0.065(3) -0.004(2) -0.004(2) -0.006(2)

loop_
_atom_type_symbol
_atom_type_description
_atom_type_scat_dispersion_real
_atom_type_scat_dispersion_imag
_atom_type_scat_source
C C 0.0033 0.0016 'International Tables Vol C Tables 4.2.6.8 and 6.1.1.4'
H H 0.0000 0.0000 'International Tables Vol C Tables 4.2.6.8 and 6.1.1.4'
O O 0.0106 0.0060 'International Tables Vol C Tables 4.2.6.8 and 6.1.1.4'
S S 0.1246 0.1234 'International Tables Vol C Tables 4.2.6.8 and 6.1.1.4'
Mo Mo -1.6832 0.6857 'International Tables Vol C Tables 4.2.6.8 and 6.1.1.4'
Ru Ru -1.2594 0.8363 'International Tables Vol C Tables 4.2.6.8 and 6.1.1.4'

loop_
_geom_angle_atom_site_label_1
_geom_angle_atom_site_label_2
_geom_angle_atom_site_label_3
_geom_angle
_geom_angle_site_symmetry_1
_geom_angle_site_symmetry_3
_geom_angle_publ_flag
C20 Ru1 C19 86.2(5) . . ?
C20 Ru1 C20 85.2(6) . 2 ?
C19 Ru1 C20 82.0(4) . 2 ?
C20 Ru1 S1 85.4(4) . . ?
C19 Ru1 S1 89.0(3) . . ?
C20 Ru1 S1 167.4(4) 2 . ?
C20 Ru1 S2 167.5(4) . . ?
C19 Ru1 S2 83.3(2) . . ?
C20 Ru1 S2 86.5(3) 2 . ?
S1 Ru1 S2 101.28(14) . . ?
C20 Ru1 S3 88.4(4) . . ?
C19 Ru1 S3 168.1(4) . . ?
C20 Ru1 S3 86.9(4) 2 . ?
S1 Ru1 S3 101.12(13) . . ?
S2 Ru1 S3 100.54(15) . . ?
C20 Ru1 Ru1 53.9(4) . 2 ?
C19 Ru1 Ru1 50.6(4) . 2 ?
C20 Ru1 Ru1 48.2(3) 2 2 ?
S1 Ru1 Ru1 119.22(11) . 2 ?
S2 Ru1 Ru1 113.73(11) . 2 ?
S3 Ru1 Ru1 118.01(10) . 2 ?
C20 Ru1 Mo1 136.5(4) . . ?
C19 Ru1 Mo1 93.8(4) . . ?
C20 Ru1 Mo1 138.0(3) 2 . ?
S1 Ru1 Mo1 51.14(10) . . ?
S2 Ru1 Mo1 51.50(10) . . ?
S3 Ru1 Mo1 97.44(11) . . ?
Ru1 Ru1 Mo1 144.37(3) 2 . ?
C20 Ru1 Mo2 94.4(4) . . ?
C19 Ru1 Mo2 140.0(3) . . ?
C20 Ru1 Mo2 138.0(4) 2 . ?
S1 Ru1 Mo2 51.26(9) . . ?
S2 Ru1 Mo2 98.07(10) . . ?
S3 Ru1 Mo2 51.08(9) . . ?
Ru1 Ru1 Mo2 148.18(7) 2 . ?
Mo1 Ru1 Mo2 59.25(4) . . ?
C20 Ru1 Mo3 139.2(4) . . ?
C19 Ru1 Mo3 134.4(2) . . ?
C20 Ru1 Mo3 95.0(3) 2 . ?
S1 Ru1 Mo3 97.53(10) . . ?
S2 Ru1 Mo3 51.10(10) . . ?
S3 Ru1 Mo3 50.93(11) . . ?
Ru1 Ru1 Mo3 143.15(7) 2 . ?
Mo1 Ru1 Mo3 58.88(4) . . ?
Mo2 Ru1 Mo3 59.10(4) . . ?
S4 Mo1 S1 102.17(15) . . ?
S4 Mo1 C3 87.4(3) . . ?
S1 Mo1 C3 110.4(3) . . ?
S4 Mo1 S2 102.59(14) . . ?
S1 Mo1 S2 106.01(14) . . ?
C3 Mo1 S2 139.2(3) . . ?
S4 Mo1 C4 91.5(3) . . ?
S1 Mo1 C4 143.2(3) . . ?
C3 Mo1 C4 35.57(16) . . ?
S2 Mo1 C4 104.0(3) . . ?
S4 Mo1 C2 117.0(3) . . ?
S1 Mo1 C2 84.8(3) . . ?
C3 Mo1 C2 35.37(15) . . ?
S2 Mo1 C2 135.8(3) . . ?
C4 Mo1 C2 58.73(19) . . ?
S4 Mo1 C5 124.5(3) . . ?
S1 Mo1 C5 129.2(3) . . ?
C3 Mo1 C5 58.62(19) . . ?
S2 Mo1 C5 84.2(3) . . ?
C4 Mo1 C5 35.13(15) . . ?
C2 Mo1 C5 58.15(18) . . ?
S4 Mo1 C1 145.4(3) . . ?
S1 Mo1 C1 95.1(3) . . ?
C3 Mo1 C1 58.41(18) . . ?
S2 Mo1 C1 101.0(3) . . ?
C4 Mo1 C1 58.26(19) . . ?
C2 Mo1 C1 34.84(15) . . ?
C5 Mo1 C1 34.70(15) . . ?
S4 Mo1 Mo3 52.12(10) . . ?
S1 Mo1 Mo3 101.08(10) . . ?
C3 Mo1 Mo3 133.4(3) . . ?
S2 Mo1 Mo3 52.40(10) . . ?
C4 Mo1 Mo3 114.0(2) . . ?
C2 Mo1 Mo3 168.4(3) . . ?
C5 Mo1 Mo3 122.2(3) . . ?
C1 Mo1 Mo3 151.8(3) . . ?
S4 Mo1 Mo2 52.00(11) . . ?
S1 Mo1 Mo2 52.30(10) . . ?
C3 Mo1 Mo2 115.8(2) . . ?
S2 Mo1 Mo2 100.78(11) . . ?
C4 Mo1 Mo2 139.7(3) . . ?
C2 Mo1 Mo2 118.3(2) . . ?
C5 Mo1 Mo2 174.3(3) . . ?
C1 Mo1 Mo2 144.9(3) . . ?
Mo3 Mo1 Mo2 60.14(4) . . ?
S4 Mo1 Ru1 100.20(11) . . ?
S1 Mo1 Ru1 53.72(9) . . ?
C3 Mo1 Ru1 163.4(3) . . ?
S2 Mo1 Ru1 53.78(11) . . ?
C4 Mo1 Ru1 156.5(3) . . ?
C2 Mo1 Ru1 129.7(3) . . ?
C5 Mo1 Ru1 125.2(3) . . ?
C1 Mo1 Ru1 114.1(2) . . ?
Mo3 Mo1 Ru1 60.82(4) . . ?
Mo2 Mo1 Ru1 60.44(4) . . ?
S4 Mo2 C31 85.0(6) . . ?
S4 Mo2 S3 102.03(16) . . ?
C31 Mo2 S3 131.0(10) . . ?
S4 Mo2 S1 102.03(15) . . ?
C31 Mo2 S1 119.8(10) . . ?
S3 Mo2 S1 106.21(14) . . ?
S4 Mo2 C9 85.8(7) . . ?
C31 Mo2 C9 21.6(7) . . ?
S3 Mo2 C9 109.7(10) . . ?
S1 Mo2 C9 140.7(9) . . ?
S4 Mo2 C8 89.7(7) . . ?
C31 Mo2 C8 14.6(7) . . ?
S3 Mo2 C8 143.0(7) . . ?
S1 Mo2 C8 105.3(10) . . ?
C9 Mo2 C8 35.6(4) . . ?
S4 Mo2 C30 97.4(10) . . ?
C31 Mo2 C30 35.6(4) . . ?
S3 Mo2 C30 95.7(9) . . ?
S1 Mo2 C30 146.7(5) . . ?
C9 Mo2 C30 16.5(7) . . ?
C8 Mo2 C30 47.7(7) . . ?
S4 Mo2 C10 115.8(10) . . ?
C31 Mo2 C10 50.3(7) . . ?
S3 Mo2 C10 84.6(6) . . ?
S1 Mo2 C10 137.7(9) . . ?
C9 Mo2 C10 35.4(3) . . ?
C8 Mo2 C10 58.9(4) . . ?
C30 Mo2 C10 19.8(7) . . ?
S4 Mo2 C27 109.6(10) . . ?
C31 Mo2 C27 35.5(4) . . ?
S3 Mo2 C27 141.0(8) . . ?
S1 Mo2 C27 89.1(6) . . ?
C9 Mo2 C27 52.5(7) . . ?
C8 Mo2 C27 23.2(7) . . ?
C30 Mo2 C27 58.8(5) . . ?
C10 Mo2 C27 61.5(7) . . ?
S4 Mo2 C7 122.9(10) . . ?
C31 Mo2 C7 45.6(7) . . ?
S3 Mo2 C7 130.3(9) . . ?
S1 Mo2 C7 85.7(5) . . ?
C9 Mo2 C7 58.9(5) . . ?
C8 Mo2 C7 35.3(4) . . ?
C30 Mo2 C7 61.0(7) . . ?
C10 Mo2 C7 58.6(5) . . ?
C27 Mo2 C7 13.3(7) . . ?
S4 Mo2 C11 144.1(5) . . ?
C31 Mo2 C11 60.1(7) . . ?
S3 Mo2 C11 95.7(8) . . ?
S1 Mo2 C11 102.6(9) . . ?
C9 Mo2 C11 58.7(4) . . ?
C8 Mo2 C11 58.7(5) . . ?
C30 Mo2 C11 49.5(7) . . ?
C10 Mo2 C11 35.1(3) . . ?
C27 Mo2 C11 45.4(7) . . ?
C7 Mo2 C11 35.0(4) . . ?
S4 Mo2 C29 132.0(11) . . ?
C31 Mo2 C29 58.5(5) . . ?
S3 Mo2 C29 83.9(6) . . ?
S1 Mo2 C29 122.1(12) . . ?
C9 Mo2 C29 48.7(7) . . ?
C8 Mo2 C29 63.0(8) . . ?
C30 Mo2 C29 34.9(4) . . ?
C10 Mo2 C29 16.5(7) . . ?
C27 Mo2 C29 58.1(5) . . ?
C7 Mo2 C29 51.1(8) . . ?
C11 Mo2 C29 20.5(7) . . ?
C16 Mo3 S4 89.2(6) . . ?
C16 Mo3 C17 36.0(3) . . ?
S4 Mo3 C17 120.1(8) . . ?
C16 Mo3 S3 137.2(6) . . ?
S4 Mo3 S3 102.08(15) . . ?
C17 Mo3 S3 132.7(7) . . ?
C16 Mo3 S2 111.8(7) . . ?
S4 Mo3 S2 102.98(15) . . ?
C17 Mo3 S2 85.9(5) . . ?
S3 Mo3 S2 105.73(15) . . ?
C16 Mo3 C15 35.9(4) . . ?
S4 Mo3 C15 91.6(6) . . ?
C17 Mo3 C15 59.4(5) . . ?
S3 Mo3 C15 101.9(6) . . ?
S2 Mo3 C15 145.0(6) . . ?
C16 Mo3 C21 39.5(8) . . ?
S4 Mo3 C21 98.7(8) . . ?
C17 Mo3 C21 57.9(8) . . ?
S3 Mo3 C21 97.7(7) . . ?
S2 Mo3 C21 143.6(6) . . ?
C15 Mo3 C21 7.6(9) . . ?
C16 Mo3 C22 11.3(8) . . ?
S4 Mo3 C22 80.9(6) . . ?
C17 Mo3 C22 47.1(7) . . ?
S3 Mo3 C22 131.4(8) . . ?
S2 Mo3 C22 121.1(8) . . ?
C15 Mo3 C22 29.9(9) . . ?
C21 Mo3 C22 35.4(5) . . ?
C16 Mo3 C13 59.2(4) . . ?
S4 Mo3 C13 147.5(5) . . ?
C17 Mo3 C13 35.4(3) . . ?
S3 Mo3 C13 97.3(7) . . ?
S2 Mo3 C13 96.5(6) . . ?
C15 Mo3 C13 58.7(4) . . ?
C21 Mo3 C13 52.5(8) . . ?
C22 Mo3 C13 66.7(8) . . ?
C16 Mo3 C14 59.1(5) . . ?
S4 Mo3 C14 123.7(7) . . ?
C17 Mo3 C14 58.8(4) . . ?
S3 Mo3 C14 81.0(5) . . ?
S2 Mo3 C14 130.7(7) . . ?
C15 Mo3 C14 35.2(4) . . ?
C21 Mo3 C14 27.6(9) . . ?
C22 Mo3 C14 59.4(8) . . ?
C13 Mo3 C14 34.9(3) . . ?
C16 Mo3 C25 54.2(7) . . ?
S4 Mo3 C25 133.5(7) . . ?
C17 Mo3 C25 44.7(6) . . ?
S3 Mo3 C25 91.1(6) . . ?
S2 Mo3 C25 116.0(8) . . ?
C15 Mo3 C25 41.9(8) . . ?
C21 Mo3 C25 34.9(4) . . ?
C22 Mo3 C25 58.1(6) . . ?
C13 Mo3 C25 19.5(7) . . ?
C14 Mo3 C25 16.0(7) . . ?
C16 Mo3 C23 23.9(8) . . ?
S4 Mo3 C23 101.5(7) . . ?
C17 Mo3 C23 18.7(7) . . ?
S3 Mo3 C23 148.5(6) . . ?
S2 Mo3 C23 88.9(6) . . ?
C15 Mo3 C23 56.8(8) . . ?
C21 Mo3 C23 58.1(6) . . ?
C22 Mo3 C23 34.9(4) . . ?
C13 Mo3 C23 52.7(6) . . ?
C14 Mo3 C23 68.6(7) . . ?
C25 Mo3 C23 57.4(5) . . ?
C16 Mo3 C24 47.6(7) . . ?
S4 Mo3 C24 135.2(7) . . ?
C17 Mo3 C24 15.8(6) . . ?
S3 Mo3 C24 117.3(8) . . ?
S2 Mo3 C24 86.7(6) . . ?
C15 Mo3 C24 61.5(8) . . ?
C21 Mo3 C24 57.7(5) . . ?
C22 Mo3 C24 57.7(5) . . ?
C13 Mo3 C24 20.5(6) . . ?
C14 Mo3 C24 50.0(6) . . ?
C25 Mo3 C24 34.3(3) . . ?
C23 Mo3 C24 34.3(4) . . ?
C16 Mo3 Mo1 118.1(5) . . ?
S4 Mo3 Mo1 52.27(10) . . ?
C17 Mo3 Mo1 121.2(6) . . ?
S3 Mo3 Mo1 100.79(11) . . ?
S2 Mo3 Mo1 52.65(10) . . ?
C15 Mo3 Mo1 140.7(6) . . ?
C21 Mo3 Mo1 148.3(8) . . ?
C22 Mo3 Mo1 117.1(7) . . ?
C13 Mo3 Mo1 147.5(7) . . ?
C14 Mo3 Mo1 175.8(6) . . ?
C25 Mo3 Mo1 165.4(7) . . ?
C23 Mo3 Mo1 110.1(5) . . ?
C24 Mo3 Mo1 131.1(7) . . ?
C16 Mo3 Mo2 134.4(7) . . ?
S4 Mo3 Mo2 52.02(11) . . ?
C17 Mo3 Mo2 170.4(6) . . ?
S3 Mo3 Mo2 52.16(10) . . ?
S2 Mo3 Mo2 100.96(11) . . ?
C15 Mo3 Mo2 112.9(5) . . ?
C21 Mo3 Mo2 115.4(6) . . ?
C22 Mo3 Mo2 123.3(7) . . ?
C13 Mo3 Mo2 148.0(7) . . ?
C14 Mo3 Mo2 119.1(6) . . ?
C25 Mo3 Mo2 134.5(7) . . ?
C23 Mo3 Mo2 153.0(8) . . ?
C24 Mo3 Mo2 168.3(7) . . ?
Mo1 Mo3 Mo2 60.12(4) . . ?
C16 Mo3 Ru1 164.1(7) . . ?
S4 Mo3 Ru1 99.90(11) . . ?
C17 Mo3 Ru1 129.3(6) . . ?
S3 Mo3 Ru1 53.77(10) . . ?
S2 Mo3 Ru1 53.60(11) . . ?
C15 Mo3 Ru1 154.7(6) . . ?
C21 Mo3 Ru1 148.7(8) . . ?
C22 Mo3 Ru1 174.7(8) . . ?
C13 Mo3 Ru1 112.6(5) . . ?
C14 Mo3 Ru1 123.4(5) . . ?
C25 Mo3 Ru1 123.0(6) . . ?
C23 Mo3 Ru1 140.2(7) . . ?
C24 Mo3 Ru1 119.8(6) . . ?
Mo1 Mo3 Ru1 60.30(4) . . ?
Mo2 Mo3 Ru1 60.26(4) . . ?
Mo1 S1 Mo2 75.63(12) . . ?
Mo1 S1 Ru1 75.14(12) . . ?
Mo2 S1 Ru1 75.13(11) . . ?
Mo3 S2 Mo1 74.95(12) . . ?
Mo3 S2 Ru1 75.31(13) . . ?
Mo1 S2 Ru1 74.72(12) . . ?
Mo2 S3 Mo3 75.67(13) . . ?
Mo2 S3 Ru1 74.98(12) . . ?
Mo3 S3 Ru1 75.30(13) . . ?
Mo3 S4 Mo2 76.03(13) . . ?
Mo3 S4 Mo1 75.60(12) . . ?
Mo2 S4 Mo1 75.91(13) . . ?
O1 C19 Ru1 140.6(4) . . ?
O1 C19 Ru1 140.6(4) . 2 ?
Ru1 C19 Ru1 78.7(7) . 2 ?
O2 C20 Ru1 148.5(12) . . ?
O2 C20 Ru1 133.2(11) . 2 ?
Ru1 C20 Ru1 77.9(5) . 2 ?
C2 C1 C5 108.0 . . ?
C2 C1 Mo1 71.3(4) . . ?
C5 C1 Mo1 72.1(4) . . ?
C3 C2 C1 108.0 . . ?
C3 C2 Mo1 70.9(4) . . ?
C1 C2 Mo1 73.9(4) . . ?
C4 C3 C2 108.0 . . ?
C4 C3 Mo1 72.7(4) . . ?
C2 C3 Mo1 73.7(4) . . ?
C3 C4 C5 108.0 . . ?
C3 C4 Mo1 71.8(4) . . ?
C5 C4 Mo1 74.1(4) . . ?
C4 C5 C1 108.0 . . ?
C4 C5 C6 124.3(14) . . ?
C1 C5 C6 127.6(14) . . ?
C4 C5 Mo1 70.8(4) . . ?
C1 C5 Mo1 73.2(4) . . ?
C6 C5 Mo1 125.4(13) . . ?
C8 C7 C11 108.0 . . ?
C8 C7 Mo2 71.3(10) . . ?
C11 C7 Mo2 73.0(9) . . ?
C7 C8 C9 108.0 . . ?
C7 C8 Mo2 73.3(10) . . ?
C9 C8 Mo2 72.1(9) . . ?
C10 C9 C8 108.0 . . ?
C10 C9 Mo2 73.2(10) . . ?
C8 C9 Mo2 72.4(10) . . ?
C11 C10 C9 108.0 . . ?
C11 C10 Mo2 73.2(10) . . ?
C9 C10 Mo2 71.4(10) . . ?
C10 C11 C7 108.0 . . ?
C10 C11 C12 102(5) . . ?
C7 C11 C12 150(5) . . ?
C10 C11 Mo2 71.7(10) . . ?
C7 C11 Mo2 72.0(9) . . ?
C12 C11 Mo2 114(4) . . ?
C14 C13 C17 108.0 . . ?
C14 C13 Mo3 72.9(9) . . ?
C17 C13 Mo3 70.3(9) . . ?
C15 C14 C13 108.0 . . ?
C15 C14 Mo3 70.6(10) . . ?
C13 C14 Mo3 72.2(9) . . ?
C14 C15 C16 108.0 . . ?
C14 C15 Mo3 74.2(9) . . ?
C16 C15 Mo3 70.6(9) . . ?
C17 C16 C15 108.0 . . ?
C17 C16 Mo3 72.9(10) . . ?
C15 C16 Mo3 73.5(9) . . ?
C16 C17 C13 108.0 . . ?
C16 C17 C18 122(3) . . ?
C13 C17 C18 130(3) . . ?
C16 C17 Mo3 71.1(10) . . ?
C13 C17 Mo3 74.3(9) . . ?
C18 C17 Mo3 116(2) . . ?
C28 C27 C31 108.0 . . ?
C28 C27 Mo2 74.4(12) . . ?
C31 C27 Mo2 70.9(11) . . ?
C29 C28 C27 108.0 . . ?
C29 C28 Mo2 72.6(10) . . ?
C27 C28 Mo2 70.7(11) . . ?
C30 C29 C28 108.0 . . ?
C30 C29 Mo2 70.6(11) . . ?
C28 C29 Mo2 72.9(10) . . ?
C29 C30 C31 108.0 . . ?
C29 C30 Mo2 74.5(12) . . ?
C31 C30 Mo2 71.2(11) . . ?
C30 C31 C27 108.0 . . ?
C30 C31 C32 122(4) . . ?
C27 C31 C32 130(4) . . ?
C30 C31 Mo2 73.3(11) . . ?
C27 C31 Mo2 73.6(11) . . ?
C32 C31 Mo2 120(3) . . ?
C22 C21 C25 108.0 . . ?
C22 C21 Mo3 72.2(11) . . ?
C25 C21 Mo3 74.7(11) . . ?
C21 C22 C23 108.0 . . ?
C21 C22 Mo3 72.4(11) . . ?
C23 C22 Mo3 74.6(12) . . ?
C24 C23 C22 108.0 . . ?
C24 C23 Mo3 74.2(10) . . ?
C22 C23 Mo3 70.4(13) . . ?
C25 C24 C23 108.0 . . ?
C25 C24 Mo3 71.6(11) . . ?
C23 C24 Mo3 71.5(11) . . ?
C24 C25 C21 108.0 . . ?
C24 C25 C26 137(3) . . ?
C21 C25 C26 115(3) . . ?
C24 C25 Mo3 74.1(11) . . ?
C21 C25 Mo3 70.4(12) . . ?
C26 C25 Mo3 113(2) . . ?
O5 S5 O3 116.0(9) . . ?
O5 S5 O4 112.5(8) . . ?
O3 S5 O4 108.3(9) . . ?
O5 S5 C33 108.5(8) . . ?
O3 S5 C33 104.4(8) . . ?
O4 S5 C33 106.5(7) . . ?
C37 C36 C35 118(3) . . ?
C37 C36 C39 125(2) . . ?
C35 C36 C39 117(2) . . ?
C33 C34 C35 118(3) . . ?
C36 C35 C34 123(3) . . ?
C34 C33 C38 120(2) . . ?
C34 C33 S5 118.4(16) . . ?
C38 C33 S5 121.9(13) . . ?
C33 C38 C37 123.5(17) . . ?
C36 C37 C38 118(2) . . ?

loop_
_geom_bond_atom_site_label_1
_geom_bond_atom_site_label_2
_geom_bond_distance
_geom_bond_site_symmetry_2
_geom_bond_publ_flag
Ru1 C20 2.058(14) . ?
Ru1 C19 2.128(16) . ?
Ru1 C20 2.229(13) 2 ?
Ru1 S1 2.395(4) . ?
Ru1 S2 2.402(4) . ?
Ru1 S3 2.407(4) . ?
Ru1 Ru1 2.699(2) 2 ?
Ru1 Mo1 2.8718(17) . ?
Ru1 Mo2 2.8756(16) . ?
Ru1 Mo3 2.8863(18) . ?
Mo1 S4 2.311(4) . ?
Mo1 S1 2.313(4) . ?
Mo1 C3 2.319(11) . ?
Mo1 S2 2.330(4) . ?
Mo1 C4 2.331(12) . ?
Mo1 C2 2.355(11) . ?
Mo1 C5 2.373(11) . ?
Mo1 C1 2.388(11) . ?
Mo1 Mo3 2.8302(17) . ?
Mo1 Mo2 2.8412(18) . ?
Mo2 S4 2.308(4) . ?
Mo2 C31 2.31(3) . ?
Mo2 S3 2.316(4) . ?
Mo2 S1 2.321(4) . ?
Mo2 C9 2.32(3) . ?
Mo2 C8 2.33(3) . ?
Mo2 C30 2.34(3) . ?
Mo2 C10 2.35(2) . ?
Mo2 C27 2.35(3) . ?
Mo2 C7 2.35(3) . ?
Mo2 C11 2.36(3) . ?
Mo2 C29 2.39(3) . ?
Mo3 C16 2.29(3) . ?
Mo3 S4 2.306(4) . ?
Mo3 C17 2.31(2) . ?
Mo3 S3 2.317(5) . ?
Mo3 S2 2.322(4) . ?
Mo3 C15 2.32(3) . ?
Mo3 C21 2.34(4) . ?
Mo3 C22 2.34(4) . ?
Mo3 C13 2.36(2) . ?
Mo3 C14 2.37(2) . ?
Mo3 C25 2.39(3) . ?
Mo3 C23 2.39(3) . ?
Mo3 C24 2.42(3) . ?
C19 O1 1.13(2) . ?
C19 Ru1 2.128(16) 2 ?
C20 O2 1.115(14) . ?
C20 Ru1 2.229(14) 2 ?
C1 C2 1.4200 . ?
C1 C5 1.4200 . ?
C2 C3 1.4200 . ?
C3 C4 1.4200 . ?
C4 C5 1.4200 . ?
C5 C6 1.47(2) . ?
C7 C8 1.4200 . ?
C7 C11 1.4200 . ?
C8 C9 1.4200 . ?
C9 C10 1.4200 . ?
C10 C11 1.4200 . ?
C11 C12 1.49(3) . ?
C13 C14 1.4200 . ?
C13 C17 1.4200 . ?
C14 C15 1.4200 . ?
C15 C16 1.4200 . ?
C16 C17 1.4200 . ?
C17 C18 1.43(3) . ?
C27 C28 1.4200 . ?
C27 C31 1.4200 . ?
C28 C29 1.4200 . ?
C29 C30 1.4200 . ?
C30 C31 1.4200 . ?
C31 C32 1.49(3) . ?
C21 C22 1.4200 . ?
C21 C25 1.4200 . ?
C22 C23 1.4200 . ?
C23 C24 1.4200 . ?
C24 C25 1.4200 . ?
C25 C26 1.53(2) . ?
O3 S5 1.410(16) . ?
O4 S5 1.454(14) . ?
O5 S5 1.406(15) . ?
S5 C33 1.753(16) . ?
C39 C36 1.54(3) . ?
C36 C37 1.33(2) . ?
C36 C35 1.34(2) . ?
C34 C33 1.301(19) . ?
C34 C35 1.42(2) . ?
C33 C38 1.314(17) . ?
C38 C37 1.40(2) . ?
